data_4513076
loop_
_publ_author_name
'Yutronkie, Nathan J.'
'Leitch, Alicea A.'
'Korobkov, Ilia'
'Brusso, Jaclyn L.'

_publ_section_title
;
 1,2,4,6-Thiatriazinyl Radicals and Dimers: Structural and Electronic
 Tuning through Heteroaromatic Substituent Modification
;
_journal_issue 5
_journal_name_full 'Crystal Growth &amp; Design'
_journal_page_first 2524
_journal_paper_doi 10.1021/acs.cgd.5b00296
_journal_volume 15
_journal_year 2015
_chemical_formula_sum 'C20 H12 N6 S6'
_chemical_formula_weight 528.72
_chemical_name_systematic
; 
 ? 
;
_space_group_crystal_system monoclinic
_space_group_IT_number 14
_space_group_name_Hall '-P 2yn'
_space_group_name_H-M_alt 'P 1 21/n 1'
_symmetry_space_group_name_Hall '-P 2yn'
_symmetry_space_group_name_H-M 'P 1 21/n 1'
_atom_sites_solution_hydrogens geom
_audit_creation_method SHELXL-2013
_cell_angle_alpha 90
_cell_angle_beta 98.461(3)
_cell_angle_gamma 90
_cell_formula_units_Z 4
_cell_length_a 11.3840(6)
_cell_length_b 10.7358(6)
_cell_length_c 17.9318(9)
_cell_measurement_reflns_used 7012
_cell_measurement_temperature 200(2)
_cell_measurement_theta_max 24.81
_cell_measurement_theta_min 2.28
_cell_volume 2167.7(2)
_computing_cell_refinement 'APEX II, Bruker (2009)'
_computing_data_collection 'APEX II, Bruker (2009)'
_computing_data_reduction 'XPREP, Bruker (2009)'
_computing_molecular_graphics 'SHELXTL, Bruker (2004)'
_computing_publication_material 'SHELXTL, Bruker (2004)'
_computing_structure_refinement 'SHELXL-2013 (Sheldrick, 2013)'
_computing_structure_solution 'SHELXS-03 (Sheldrick, 2003)'
_diffrn_ambient_temperature 200(2)
_diffrn_measured_fraction_theta_full 0.937
_diffrn_measured_fraction_theta_max 0.977
_diffrn_measurement_device_type 'Bruker APEX-II CCD'
_diffrn_measurement_method '\f and \w scans'
_diffrn_radiation_type MoK\a
_diffrn_radiation_wavelength 0.71073
_diffrn_reflns_av_R_equivalents 0.0629
_diffrn_reflns_av_unetI/netI 0.0605
_diffrn_reflns_laue_measured_fraction_full 0.937
_diffrn_reflns_laue_measured_fraction_max 0.977
_diffrn_reflns_limit_h_max 13
_diffrn_reflns_limit_h_min -13
_diffrn_reflns_limit_k_max 12
_diffrn_reflns_limit_k_min -12
_diffrn_reflns_limit_l_max 21
_diffrn_reflns_limit_l_min -21
_diffrn_reflns_number 25114
_diffrn_reflns_point_group_measured_fraction_full 0.937
_diffrn_reflns_point_group_measured_fraction_max 0.977
_diffrn_reflns_theta_full 25.242
_diffrn_reflns_theta_max 24.812
_diffrn_reflns_theta_min 1.995
_exptl_absorpt_coefficient_mu 0.655
_exptl_absorpt_correction_T_max 0.7451
_exptl_absorpt_correction_T_min 0.6336
_exptl_absorpt_correction_type multi-scan
_exptl_absorpt_process_details 'SADABS, Bruker (2003)'
_exptl_crystal_colour red
_exptl_crystal_density_diffrn 1.620
_exptl_crystal_density_meas ?
_exptl_crystal_description plate
_exptl_crystal_F_000 1080
_exptl_crystal_size_max 0.190
_exptl_crystal_size_mid 0.100
_exptl_crystal_size_min 0.020
_refine_diff_density_max 0.322
_refine_diff_density_min -0.369
_refine_diff_density_rms 0.062
_refine_ls_extinction_method none
_refine_ls_goodness_of_fit_ref 1.024
_refine_ls_hydrogen_treatment constr
_refine_ls_matrix_type full
_refine_ls_number_parameters 313
_refine_ls_number_reflns 3671
_refine_ls_number_restraints 8
_refine_ls_restrained_S_all 1.030
_refine_ls_R_factor_all 0.0938
_refine_ls_R_factor_gt 0.0462
_refine_ls_shift/su_max 0.000
_refine_ls_shift/su_mean 0.000
_refine_ls_structure_factor_coef Fsqd
_refine_ls_weighting_details 'w=1/[\s^2^(Fo^2^)+(0.0609P)^2^+0.0621P] where P=(Fo^2^+2Fc^2^)/3'
_refine_ls_weighting_scheme calc
_refine_ls_wR_factor_gt 0.0996
_refine_ls_wR_factor_ref 0.1146
_reflns_Friedel_coverage 0.000
_reflns_number_gt 2392
_reflns_number_total 3671
_reflns_threshold_expression 'I > 2\s(I)'
_cod_data_source_file cg5b00296_si_007.cif
_cod_data_source_block jb031
_cod_depositor_comments
;
The following automatic conversions were performed:

'_exptl_crystal_density_meas' value 'n/a' was changed to '?' - the
value is perceived as not measured.

Automatic conversion script
Id: cif_fix_values 3271 2015-04-21 07:52:19Z andrius 
;
_cod_database_code 4513076
_shelx_space_group_comment
; 
The symmetry employed for this shelxl refinement is uniquely defined 
by the following loop, which should always be used as a source of 
symmetry information in preference to the above space-group names. 
They are only intended as comments. 
;
_shelx_estimated_absorpt_t_min 0.886
_shelx_estimated_absorpt_t_max 0.987
_shelxl_version_number 2013-4

loop_
_space_group_symop_operation_xyz
'x, y, z'
'-x+1/2, y+1/2, -z+1/2'
'-x, -y, -z'
'x-1/2, -y-1/2, z-1/2'

loop_
_atom_site_label
_atom_site_type_symbol
_atom_site_fract_x
_atom_site_fract_y
_atom_site_fract_z
_atom_site_U_iso_or_equiv
_atom_site_adp_type
_atom_site_occupancy
_atom_site_site_symmetry_order
_atom_site_calc_flag
_atom_site_refinement_flags_posn
_atom_site_refinement_flags_adp
_atom_site_refinement_flags_occupancy
_atom_site_disorder_assembly
_atom_site_disorder_group
S1 S 0.51365(7) 0.65663(8) 0.04580(5) 0.0358(3) Uani 1 1 d . . . . .
S4 S 0.34521(8) 0.54196(8) 0.10676(6) 0.0402(3) Uani 1 1 d . . . . .
N1 N 0.4809(2) 0.7963(2) 0.07005(17) 0.0357(7) Uani 1 1 d . . . . .
N2 N 0.3428(2) 0.8215(2) -0.04420(17) 0.0328(7) Uani 1 1 d . . . . .
N3 N 0.4551(2) 0.6305(2) -0.04149(16) 0.0330(7) Uani 1 1 d . . . . .
N4 N 0.2819(2) 0.6649(3) 0.13704(17) 0.0409(8) Uani 1 1 d . . . . .
N5 N 0.1391(2) 0.6718(3) 0.02412(17) 0.0345(7) Uani 1 1 d . . . . .
N6 N 0.2689(2) 0.4939(2) 0.02822(17) 0.0387(7) Uani 1 1 d . . . . .
C1 C 0.3999(3) 0.8588(3) 0.0235(2) 0.0319(8) Uani 1 1 d . . . . .
C2 C 0.3765(3) 0.7130(3) -0.0735(2) 0.0307(8) Uani 1 1 d . . . . .
C3 C 0.3719(3) 0.9826(3) 0.0476(2) 0.0328(8) Uani 1 1 d D . . . .
C4 C 0.4181(5) 1.0479(7) 0.1125(4) 0.0358(15) Uani 0.9 1 d D . P A 1
H4A H 0.4784 1.0162 0.1499 0.043 Uiso 0.9 1 calc R U P A 1
S2 S 0.26506(11) 1.06899(13) -0.00532(8) 0.0459(4) Uani 0.9 1 d D . P A 1
S2' S 0.445(2) 1.039(2) 0.1269(13) 0.0459(4) Uani 0.1 1 d D . P A 2
C4' C 0.299(4) 1.049(5) -0.006(3) 0.0358(15) Uani 0.1 1 d D . P A 2
H4'A H 0.2679 1.0320 -0.0572 0.043 Uiso 0.1 1 calc R U P A 2
C5 C 0.3667(4) 1.1641(3) 0.1165(3) 0.0521(11) Uani 1 1 d . . . . .
H5A H 0.3885 1.2216 0.1564 0.062 Uiso 0.9 1 calc R U P A 1
H5B H 0.3808 1.2262 0.1545 0.062 Uiso 0.1 1 calc R U P A 2
C6 C 0.2826(3) 1.1860(3) 0.0574(3) 0.0517(11) Uani 1 1 d . . . . .
H6A H 0.2373 1.2606 0.0516 0.062 Uiso 0.9 1 calc R U P A 1
H6B H 0.2283 1.2536 0.0495 0.062 Uiso 0.1 1 calc R U P A 2
C7 C 0.3229(3) 0.6878(3) -0.1499(2) 0.0315(8) Uani 1 1 d D . . . .
C8 C 0.2258(14) 0.7570(15) -0.1930(10) 0.040(3) Uani 0.75 1 d D . P B 1
H8A H 0.1896 0.8298 -0.1767 0.048 Uiso 0.75 1 calc R U P B 1
S3 S 0.37170(13) 0.57393(18) -0.20273(10) 0.0530(5) Uani 0.75 1 d D . P B 1
S3' S 0.2144(17) 0.7759(17) -0.1914(11) 0.0530(5) Uani 0.25 1 d D . P B 2
C8' C 0.3242(15) 0.584(2) -0.1993(11) 0.040(3) Uani 0.25 1 d D . P B 2
H8'A H 0.3620 0.5073 -0.1831 0.048 Uiso 0.25 1 calc R U P B 2
C9 C 0.1944(3) 0.6958(4) -0.2646(3) 0.0549(12) Uani 1 1 d . . . . .
H9A H 0.1296 0.7206 -0.3011 0.066 Uiso 0.75 1 calc R U P B 1
H9B H 0.1303 0.7151 -0.3030 0.066 Uiso 0.25 1 calc R U P B 2
C10 C 0.2655(4) 0.6008(4) -0.2740(2) 0.0590(12) Uani 1 1 d . . . . .
H10A H 0.2559 0.5519 -0.3187 0.071 Uiso 0.75 1 calc R U P B 1
H10B H 0.2746 0.5565 -0.3187 0.071 Uiso 0.25 1 calc R U P B 2
C11 C 0.1905(3) 0.7138(3) 0.0916(2) 0.0359(9) Uani 1 1 d . . . . .
C12 C 0.1779(3) 0.5641(3) -0.0018(2) 0.0347(9) Uani 1 1 d . . . . .
C13 C 0.1381(3) 0.8263(3) 0.1184(2) 0.0366(9) Uani 1 1 d D . . . .
C14 C 0.0453(6) 0.8935(10) 0.0800(7) 0.037(2) Uani 0.8 1 d D . P C 1
H14A H 0.0026 0.8710 0.0324 0.045 Uiso 0.8 1 calc R U P C 1
S5 S 0.18947(19) 0.8933(2) 0.20342(8) 0.0515(5) Uani 0.8 1 d D . P C 1
S5' S 0.0219(12) 0.8831(18) 0.0687(10) 0.0515(5) Uani 0.2 1 d D . P C 2
C14' C 0.184(3) 0.894(3) 0.1789(14) 0.037(2) Uani 0.2 1 d D . P C 2
H14B H 0.2555 0.8773 0.2116 0.045 Uiso 0.2 1 calc R U P C 2
C15 C 0.0216(3) 1.0037(3) 0.1225(2) 0.0511(11) Uani 1 1 d . . . . .
H15A H -0.0390 1.0628 0.1064 0.061 Uiso 0.8 1 calc R U P C 1
H15B H -0.0322 1.0700 0.1080 0.061 Uiso 0.2 1 calc R U P C 2
C16 C 0.0954(4) 1.0110(4) 0.1866(3) 0.0572(11) Uani 1 1 d . . . . .
H16A H 0.0944 1.0788 0.2206 0.069 Uiso 0.8 1 calc R U P C 1
H16B H 0.0964 1.0691 0.2267 0.069 Uiso 0.2 1 calc R U P C 2
C17 C 0.1117(3) 0.5171(3) -0.0715(2) 0.0348(9) Uani 1 1 d D . . . .
C18 C 0.1321(7) 0.4163(7) -0.1148(5) 0.043(2) Uani 0.65 1 d D . P D 1
H18A H 0.1989 0.3635 -0.1017 0.052 Uiso 0.65 1 calc R U P D 1
S6 S -0.01377(19) 0.5941(2) -0.11474(15) 0.0433(5) Uani 0.65 1 d D . P D 1
S6' S 0.1566(4) 0.3789(5) -0.1071(3) 0.0433(5) Uani 0.35 1 d D . P D 2
C18' C 0.0148(14) 0.5612(18) -0.1119(11) 0.043(2) Uani 0.35 1 d D . P D 2
H18B H -0.0243 0.6337 -0.0976 0.052 Uiso 0.35 1 calc R U P D 2
C19 C 0.0488(3) 0.3953(4) -0.1797(2) 0.0502(11) Uani 1 1 d . . . . .
H19A H 0.0483 0.3286 -0.2146 0.060 Uiso 0.65 1 calc R U P D 1
H19B H 0.0427 0.3374 -0.2202 0.060 Uiso 0.35 1 calc R U P D 2
C20 C -0.0296(3) 0.4887(4) -0.1822(2) 0.0512(11) Uani 1 1 d . . . . .
H20A H -0.0937 0.4941 -0.2225 0.061 Uiso 0.65 1 calc R U P D 1
H20B H -0.0965 0.5051 -0.2192 0.061 Uiso 0.35 1 calc R U P D 2

loop_
_atom_site_aniso_label
_atom_site_aniso_U_11
_atom_site_aniso_U_22
_atom_site_aniso_U_33
_atom_site_aniso_U_23
_atom_site_aniso_U_13
_atom_site_aniso_U_12
S1 0.0247(4) 0.0399(5) 0.0405(6) -0.0051(4) -0.0022(4) 0.0042(4)
S4 0.0345(5) 0.0419(5) 0.0418(7) 0.0047(4) -0.0024(4) 0.0013(4)
N1 0.0286(15) 0.0353(16) 0.042(2) -0.0032(14) 0.0002(14) -0.0009(13)
N2 0.0287(15) 0.0338(17) 0.035(2) -0.0002(14) 0.0027(13) -0.0007(12)
N3 0.0259(14) 0.0367(16) 0.036(2) -0.0040(13) 0.0025(13) 0.0040(13)
N4 0.0345(16) 0.0495(19) 0.038(2) -0.0013(15) 0.0033(14) 0.0002(14)
N5 0.0269(15) 0.0386(18) 0.037(2) 0.0007(14) 0.0017(14) -0.0009(13)
N6 0.0343(16) 0.0359(17) 0.043(2) 0.0044(14) -0.0054(14) -0.0007(13)
C1 0.0209(17) 0.0341(19) 0.042(2) -0.0009(17) 0.0076(16) -0.0042(15)
C2 0.0220(17) 0.035(2) 0.036(2) -0.0002(17) 0.0062(16) -0.0026(16)
C3 0.0274(17) 0.0309(19) 0.041(3) 0.0034(17) 0.0090(16) -0.0068(15)
C4 0.031(4) 0.036(3) 0.040(4) -0.002(3) 0.003(2) -0.004(3)
S2 0.0376(8) 0.0353(7) 0.0635(9) 0.0004(6) 0.0035(6) 0.0054(5)
S2' 0.0376(8) 0.0353(7) 0.0635(9) 0.0004(6) 0.0035(6) 0.0054(5)
C4' 0.031(4) 0.036(3) 0.040(4) -0.002(3) 0.003(2) -0.004(3)
C5 0.061(3) 0.036(2) 0.063(3) -0.009(2) 0.022(2) -0.011(2)
C6 0.050(2) 0.034(2) 0.074(4) 0.003(2) 0.020(2) 0.0025(18)
C7 0.0279(18) 0.0307(19) 0.036(2) 0.0025(16) 0.0043(16) -0.0036(15)
C8 0.026(4) 0.056(8) 0.036(4) 0.004(5) 0.001(3) -0.002(4)
S3 0.0531(10) 0.0603(9) 0.0428(10) -0.0103(7) -0.0025(8) 0.0125(9)
S3' 0.0531(10) 0.0603(9) 0.0428(10) -0.0103(7) -0.0025(8) 0.0125(9)
C8' 0.026(4) 0.056(8) 0.036(4) 0.004(5) 0.001(3) -0.002(4)
C9 0.041(2) 0.060(3) 0.059(3) 0.011(2) -0.012(2) -0.005(2)
C10 0.070(3) 0.062(3) 0.042(3) -0.012(2) -0.003(2) -0.004(2)
C11 0.0244(18) 0.044(2) 0.039(3) 0.0047(18) 0.0058(17) -0.0074(16)
C12 0.0267(18) 0.033(2) 0.044(3) 0.0050(17) 0.0054(17) -0.0054(16)
C13 0.0313(19) 0.044(2) 0.037(2) -0.0058(18) 0.0136(16) -0.0124(17)
C14 0.028(5) 0.037(4) 0.047(6) 0.005(4) 0.006(4) 0.018(4)
S5 0.0414(8) 0.0652(9) 0.0468(12) -0.0109(10) 0.0026(9) -0.0057(6)
S5' 0.0414(8) 0.0652(9) 0.0468(12) -0.0109(10) 0.0026(9) -0.0057(6)
C14' 0.028(5) 0.037(4) 0.047(6) 0.005(4) 0.006(4) 0.018(4)
C15 0.052(2) 0.047(3) 0.058(3) -0.004(2) 0.018(2) 0.0072(19)
C16 0.066(3) 0.054(3) 0.053(3) -0.014(2) 0.016(2) -0.014(2)
C17 0.0252(18) 0.039(2) 0.040(2) 0.0013(18) 0.0024(17) -0.0065(16)
C18 0.029(5) 0.051(6) 0.044(5) -0.003(4) -0.012(4) 0.005(4)
S6 0.0295(10) 0.0527(13) 0.0462(11) 0.0031(9) 0.0011(8) 0.0039(8)
S6' 0.0295(10) 0.0527(13) 0.0462(11) 0.0031(9) 0.0011(8) 0.0039(8)
C18' 0.029(5) 0.051(6) 0.044(5) -0.003(4) -0.012(4) 0.005(4)
C19 0.040(2) 0.067(3) 0.043(3) -0.008(2) 0.0039(19) -0.006(2)
C20 0.038(2) 0.072(3) 0.043(3) 0.002(2) 0.0006(19) -0.007(2)

loop_
_atom_type_symbol
_atom_type_description
_atom_type_scat_dispersion_real
_atom_type_scat_dispersion_imag
_atom_type_scat_source
C C 0.0033 0.0016 'International Tables Vol C Tables 4.2.6.8 and 6.1.1.4'
H H 0.0000 0.0000 'International Tables Vol C Tables 4.2.6.8 and 6.1.1.4'
N N 0.0061 0.0033 'International Tables Vol C Tables 4.2.6.8 and 6.1.1.4'
S S 0.1246 0.1234 'International Tables Vol C Tables 4.2.6.8 and 6.1.1.4'

loop_
_geom_angle_atom_site_label_1
_geom_angle_atom_site_label_2
_geom_angle_atom_site_label_3
_geom_angle
N1 S1 N3 109.81(14)
N6 S4 N4 109.79(15)
C1 N1 S1 117.6(2)
C1 N2 C2 118.4(3)
C2 N3 S1 117.0(2)
C11 N4 S4 117.3(3)
C11 N5 C12 118.6(3)
C12 N6 S4 117.2(2)
N1 C1 N2 127.7(3)
N1 C1 C3 116.0(3)
N2 C1 C3 116.2(3)
N3 C2 N2 128.1(3)
N3 C2 C7 116.7(3)
N2 C2 C7 115.2(3)
C4' C3 C1 114(3)
C4 C3 C1 129.7(4)
C4' C3 S2' 126(3)
C1 C3 S2' 119.3(9)
C4 C3 S2 110.0(3)
C1 C3 S2 120.3(3)
C5 C4 C3 112.7(4)
C6 S2 C3 91.7(2)
C5 S2' C3 90.3(9)
C3 C4' C6 95(3)
C6 C5 C4 112.1(4)
C6 C5 S2' 124.0(7)
C5 C6 S2 113.5(3)
C5 C6 C4' 102.6(8)
C8' C7 C2 134.0(9)
C2 C7 C8 126.2(7)
C8' C7 S3' 104.2(11)
C2 C7 S3' 120.4(7)
C2 C7 S3 122.7(2)
C8 C7 S3 111.0(7)
C9 C8 C7 108.0(10)
C10 S3 C7 92.5(2)
C9 S3' C7 94.0(9)
C10 C8' C7 115.9(15)
C10 C9 C8 112.8(6)
C10 C9 S3' 121.0(6)
C9 C10 C8' 101.0(8)
C9 C10 S3 115.2(3)
N4 C11 N5 128.1(3)
N4 C11 C13 116.5(3)
N5 C11 C13 115.5(3)
N6 C12 N5 128.5(3)
N6 C12 C17 115.3(3)
N5 C12 C17 116.2(3)
C14' C13 C11 125.9(14)
C14 C13 C11 126.1(5)
C14' C13 S5' 115.4(16)
C11 C13 S5' 118.4(7)
C14 C13 S5 111.2(5)
C11 C13 S5 122.7(3)
C13 C14 C15 110.6(7)
C16 S5 C13 91.8(2)
C13 S5' C15 92.7(8)
C13 C14' C16 108(2)
C16 C15 C14 111.1(5)
C16 C15 S5' 120.7(6)
C15 C16 C14' 101.7(9)
C15 C16 S5 115.1(3)
C18' C17 C12 129.5(9)
C18 C17 C12 130.7(4)
C18' C17 S6' 112.1(10)
C12 C17 S6' 118.3(3)
C18 C17 S6 108.7(4)
C12 C17 S6 120.6(3)
C17 C18 C19 116.4(5)
C20 S6 C17 89.7(2)
C19 S6' C17 88.5(3)
C17 C18' C20 115.2(13)
C20 C19 C18 105.8(4)
C20 C19 S6' 121.1(4)
C19 C20 C18' 102.7(6)
C19 C20 S6 119.4(3)

loop_
_geom_bond_atom_site_label_1
_geom_bond_atom_site_label_2
_geom_bond_distance
S1 N1 1.620(3)
S1 N3 1.633(3)
S4 N6 1.626(3)
S4 N4 1.634(3)
N1 C1 1.331(4)
N2 C1 1.351(4)
N2 C2 1.357(4)
N3 C2 1.328(4)
N4 C11 1.332(4)
N5 C11 1.343(4)
N5 C12 1.345(4)
N6 C12 1.329(4)
C1 C3 1.447(5)
C2 C7 1.442(5)
C3 C4' 1.37(2)
C3 C4 1.394(7)
C3 S2' 1.656(17)
C3 S2 1.703(4)
C4 C5 1.384(8)
S2 C6 1.679(4)
S2' C5 1.61(2)
C4' C6 1.89(6)
C5 C6 1.339(5)
C7 C8' 1.429(18)
C7 C8 1.455(14)
C7 S3' 1.644(14)
C7 S3 1.689(4)
C8 C9 1.440(18)
S3 C10 1.651(5)
S3' C9 1.557(19)
C8' C10 1.42(2)
C9 C10 1.328(5)
C11 C13 1.459(5)
C12 C17 1.451(5)
C13 C14' 1.35(2)
C13 C14 1.378(10)
C13 S5' 1.604(13)
C13 S5 1.709(4)
C14 C15 1.454(12)
S5 C16 1.655(5)
S5' C15 1.615(18)
C14' C16 1.62(3)
C15 C16 1.322(5)
C17 C18' 1.315(13)
C17 C18 1.372(9)
C17 S6' 1.722(6)
C17 S6 1.732(4)
C18 C19 1.408(9)
S6 C20 1.647(5)
S6' C19 1.663(6)
C18' C20 1.51(2)
C19 C20 1.338(5)

loop_
_geom_torsion_atom_site_label_1
_geom_torsion_atom_site_label_2
_geom_torsion_atom_site_label_3
_geom_torsion_atom_site_label_4
_geom_torsion
N3 S1 N1 C1 10.5(3)
N1 S1 N3 C2 -11.3(3)
N6 S4 N4 C11 -7.2(3)
N4 S4 N6 C12 5.8(3)
S1 N1 C1 N2 -2.4(5)
S1 N1 C1 C3 179.2(2)
C2 N2 C1 N1 -6.5(5)
C2 N2 C1 C3 171.9(3)
S1 N3 C2 N2 4.1(4)
S1 N3 C2 C7 -178.5(2)
C1 N2 C2 N3 5.5(5)
C1 N2 C2 C7 -172.0(3)
N1 C1 C3 C4' 173(3)
N2 C1 C3 C4' -6(3)
N1 C1 C3 C4 0.7(7)
N2 C1 C3 C4 -177.9(6)
N1 C1 C3 S2' 3.0(13)
N2 C1 C3 S2' -175.6(13)
N1 C1 C3 S2 -177.2(2)
N2 C1 C3 S2 4.2(4)
C4' C3 C4 C5 10(3)
C1 C3 C4 C5 -178.6(4)
S2' C3 C4 C5 171(8)
S2 C3 C4 C5 -0.5(8)
C4' C3 S2 C6 -124(13)
C4 C3 S2 C6 -0.1(5)
C1 C3 S2 C6 178.2(3)
S2' C3 S2 C6 -2.0(13)
C4' C3 S2' C5 14(4)
C4 C3 S2' C5 -7(7)
C1 C3 S2' C5 -178.0(6)
S2 C3 S2' C5 2.2(18)
C4 C3 C4' C6 -12(3)
C1 C3 C4' C6 174.8(10)
S2' C3 C4' C6 -16(4)
S2 C3 C4' C6 47(12)
C3 C4 C5 C6 1.1(8)
C3 C4 C5 S2' -172(8)
C3 S2' C5 C6 -1.6(19)
C3 S2' C5 C4 6(6)
C4 C5 C6 S2 -1.2(6)
S2' C5 C6 S2 0.6(14)
C4 C5 C6 C4' -7.9(19)
S2' C5 C6 C4' -6(2)
C3 S2 C6 C5 0.8(3)
C3 S2 C6 C4' 32(7)
C3 C4' C6 C5 12(3)
C3 C4' C6 S2 -139(9)
N3 C2 C7 C8' 8.6(11)
N2 C2 C7 C8' -173.6(11)
N3 C2 C7 C8 172.7(10)
N2 C2 C7 C8 -9.6(11)
N3 C2 C7 S3' 173.4(10)
N2 C2 C7 S3' -8.8(10)
N3 C2 C7 S3 -10.1(4)
N2 C2 C7 S3 167.6(2)
C8' C7 C8 C9 -7.6(13)
C2 C7 C8 C9 -176.1(6)
S3' C7 C8 C9 178(17)
S3 C7 C8 C9 6.4(14)
C8' C7 S3 C10 44(3)
C2 C7 S3 C10 176.9(3)
C8 C7 S3 C10 -5.5(9)
S3' C7 S3 C10 -6.5(9)
C8' C7 S3' C9 -7.5(15)
C2 C7 S3' C9 -176.2(5)
C8 C7 S3' C9 -2(15)
S3 C7 S3' C9 7.1(13)
C2 C7 C8' C10 -175.2(6)
C8 C7 C8' C10 17.8(14)
S3' C7 C8' C10 18.3(18)
S3 C7 C8' C10 -117(4)
C7 C8 C9 C10 -4.4(15)
C7 C8 C9 S3' -178(12)
C7 S3' C9 C10 -5.1(14)
C7 S3' C9 C8 1(10)
C8 C9 C10 C8' 14.2(13)
S3' C9 C10 C8' 15.2(12)
C8 C9 C10 S3 0.4(10)
S3' C9 C10 S3 1.4(11)
C7 C8' C10 C9 -20.7(13)
C7 C8' C10 S3 119(3)
C7 S3 C10 C9 3.1(4)
C7 S3 C10 C8' -42(3)
S4 N4 C11 N5 3.0(5)
S4 N4 C11 C13 -177.7(2)
C12 N5 C11 N4 3.5(5)
C12 N5 C11 C13 -175.8(3)
S4 N6 C12 N5 0.0(5)
S4 N6 C12 C17 -179.5(2)
C11 N5 C12 N6 -5.3(5)
C11 N5 C12 C17 174.2(3)
N4 C11 C13 C14' 10.2(19)
N5 C11 C13 C14' -170.5(19)
N4 C11 C13 C14 178.4(7)
N5 C11 C13 C14 -2.3(8)
N4 C11 C13 S5' -175.6(8)
N5 C11 C13 S5' 3.8(9)
N4 C11 C13 S5 -0.2(4)
N5 C11 C13 S5 179.2(2)
C14' C13 C14 C15 -6.8(18)
C11 C13 C14 C15 -176.8(5)
S5' C13 C14 C15 148(8)
S5 C13 C14 C15 1.8(9)
C14' C13 S5 C16 62(9)
C14 C13 S5 C16 -2.7(6)
C11 C13 S5 C16 176.0(3)
S5' C13 S5 C16 -8.6(8)
C14' C13 S5' C15 0(2)
C14 C13 S5' C15 -26(7)
C11 C13 S5' C15 -174.6(5)
S5 C13 S5' C15 9.8(11)
C14 C13 C14' C16 10(2)
C11 C13 C14' C16 179.8(8)
S5' C13 C14' C16 5(3)
S5 C13 C14' C16 -108(10)
C13 C14 C15 C16 0.3(10)
C13 C14 C15 S5' -153(7)
C13 S5' C15 C16 -7.7(12)
C13 S5' C15 C14 21(6)
C14 C15 C16 C14' 5.2(14)
S5' C15 C16 C14' 10.8(15)
C14 C15 C16 S5 -2.4(7)
S5' C15 C16 S5 3.2(9)
C13 C14' C16 C15 -9(2)
C13 C14' C16 S5 143(6)
C13 S5 C16 C15 3.0(4)
C13 S5 C16 C14' -26(5)
N6 C12 C17 C18' 175.9(13)
N5 C12 C17 C18' -3.7(13)
N6 C12 C17 C18 -5.3(7)
N5 C12 C17 C18 175.2(6)
N6 C12 C17 S6' 0.0(5)
N5 C12 C17 S6' -179.5(3)
N6 C12 C17 S6 176.6(3)
N5 C12 C17 S6 -2.9(4)
C18' C17 C18 C19 -1.6(9)
C12 C17 C18 C19 179.3(4)
S6' C17 C18 C19 158(3)
S6 C17 C18 C19 -2.4(9)
C18' C17 S6 C20 -4(7)
C18 C17 S6 C20 1.4(6)
C12 C17 S6 C20 179.8(3)
S6' C17 S6 C20 -3.7(3)
C18' C17 S6' C19 5.2(12)
C18 C17 S6' C19 -16(2)
C12 C17 S6' C19 -178.3(3)
S6 C17 S6' C19 5.1(3)
C18 C17 C18' C20 0.3(14)
C12 C17 C18' C20 179.4(7)
S6' C17 C18' C20 -4.5(19)
S6 C17 C18' C20 175(8)
C17 C18 C19 C20 2.3(9)
C17 C18 C19 S6' -162(3)
C17 S6' C19 C20 -5.1(5)
C17 S6' C19 C18 13(2)
C18 C19 C20 C18' -1.8(12)
S6' C19 C20 C18' 3.4(8)
C18 C19 C20 S6 -1.2(6)
S6' C19 C20 S6 3.9(6)
C17 C18' C20 C19 1.0(17)
C17 C18' C20 S6 -177(4)
C17 S6 C20 C19 -0.1(4)
C17 S6 C20 C18' 2(3)
